data_2233644
loop_
_publ_author_name
'Jasinski, Jerry P.'
'Golen, James A.'
'Siddaraju, B. P.'
'Narayana, B.'
'Yathirajan, H. S.'

_publ_section_title
;
 1,3-Bis(biphenyl-4-yl)-2,2-dibromo-3-oxopropyl acetate
;
_journal_coeditor_code TK5043
_journal_issue 2
_journal_name_full 'Acta Crystallographica Section E'
_journal_page_first o362
_journal_page_last o363
_journal_paper_doi 10.1107/S1600536811056169
_journal_volume 68
_journal_year 2012
_chemical_formula_iupac 'C29 H22 Br2 O3'
_chemical_formula_moiety 'C29 H22 Br2 O3'
_chemical_formula_sum 'C29 H22 Br2 O3'
_chemical_formula_weight 578.29
_chemical_name_systematic
;
1,3-Bis(biphenyl-4-yl)-2,2-dibromo-3-oxopropyl acetate
;
_space_group_IT_number 14
_symmetry_cell_setting monoclinic
_symmetry_space_group_name_Hall '-P 2ybc'
_symmetry_space_group_name_H-M 'P 1 21/c 1'
_atom_sites_solution_hydrogens geom
_atom_sites_solution_primary direct
_atom_sites_solution_secondary difmap
_cell_angle_alpha 90.00
_cell_angle_beta 98.743(10)
_cell_angle_gamma 90.00
_cell_formula_units_Z 4
_cell_length_a 12.0497(14)
_cell_length_b 20.842(2)
_cell_length_c 9.9482(10)
_cell_measurement_reflns_used 2960
_cell_measurement_temperature 173(2)
_cell_measurement_theta_max 30.0391
_cell_measurement_theta_min 3.0329
_cell_volume 2469.4(5)
_computing_cell_refinement '<i>CrysAlis PRO</i> (Oxford Diffraction, 2010)'
_computing_data_collection '<i>CrysAlis PRO</i> (Oxford Diffraction, 2010)'
_computing_data_reduction '<i>CrysAlis RED</i> (Oxford Diffraction, 2010)'
_computing_molecular_graphics '<i>SHELXTL</i> (Sheldrick, 2008)'
_computing_publication_material '<i>SHELXTL</i> (Sheldrick, 2008)'
_computing_structure_refinement '<i>SHELXL97</i> (Sheldrick, 2008)'
_computing_structure_solution '<i>SHELXS97</i> (Sheldrick, 2008)'
_diffrn_ambient_temperature 173(2)
_diffrn_detector_area_resol_mean 16.1500
_diffrn_measured_fraction_theta_full 0.998
_diffrn_measured_fraction_theta_max 0.999
_diffrn_measurement_device_type 'Oxford Diffraction Xcalibur Eos Gemini'
_diffrn_measurement_method '\w scans'
_diffrn_radiation_monochromator graphite
_diffrn_radiation_source 'Enhance (Mo) X-ray Source'
_diffrn_radiation_type MoK\a
_diffrn_radiation_wavelength 0.71073
_diffrn_reflns_av_R_equivalents 0.0681
_diffrn_reflns_av_sigmaI/netI 0.0639
_diffrn_reflns_limit_h_max 15
_diffrn_reflns_limit_h_min -15
_diffrn_reflns_limit_k_max 26
_diffrn_reflns_limit_k_min -27
_diffrn_reflns_limit_l_max 12
_diffrn_reflns_limit_l_min -13
_diffrn_reflns_number 22652
_diffrn_reflns_theta_full 25.00
_diffrn_reflns_theta_max 27.88
_diffrn_reflns_theta_min 3.04
_exptl_absorpt_coefficient_mu 3.312
_exptl_absorpt_correction_T_max 0.7330
_exptl_absorpt_correction_T_min 0.5572
_exptl_absorpt_correction_type multi-scan
_exptl_absorpt_process_details
;
(CrysAlis RED; Oxford Diffraction, 2010)
;
_exptl_crystal_colour colourless
_exptl_crystal_density_diffrn 1.555
_exptl_crystal_density_method 'not measured'
_exptl_crystal_description block
_exptl_crystal_F_000 1160
_exptl_crystal_size_max 0.20
_exptl_crystal_size_mid 0.20
_exptl_crystal_size_min 0.10
_refine_diff_density_max 0.715
_refine_diff_density_min -0.587
_refine_ls_extinction_method none
_refine_ls_goodness_of_fit_ref 1.019
_refine_ls_hydrogen_treatment constr
_refine_ls_matrix_type full
_refine_ls_number_parameters 308
_refine_ls_number_reflns 5881
_refine_ls_number_restraints 0
_refine_ls_restrained_S_all 1.019
_refine_ls_R_factor_all 0.0990
_refine_ls_R_factor_gt 0.0516
_refine_ls_shift/su_max 0.001
_refine_ls_shift/su_mean 0.000
_refine_ls_structure_factor_coef Fsqd
_refine_ls_weighting_details 'calc w=1/[\s^2^(Fo^2^)+(0.0530P)^2^+0.4853P] where P=(Fo^2^+2Fc^2^)/3'
_refine_ls_weighting_scheme calc
_refine_ls_wR_factor_gt 0.1092
_refine_ls_wR_factor_ref 0.1304
_reflns_number_gt 3640
_reflns_number_total 5881
_reflns_threshold_expression I>2\s(I)
_cod_data_source_file tk5043.cif
_cod_data_source_block I
_cod_original_sg_symbol_H-M 'P 21/c'
_cod_database_code 2233644
_cod_database_fobs_code 2233644

loop_
_symmetry_equiv_pos_as_xyz
'x, y, z'
'-x, y+1/2, -z+1/2'
'-x, -y, -z'
'x, -y-1/2, z-1/2'

loop_
_atom_site_type_symbol
_atom_site_label
_atom_site_fract_x
_atom_site_fract_y
_atom_site_fract_z
_atom_site_U_iso_or_equiv
_atom_site_adp_type
_atom_site_calc_flag
_atom_site_refinement_flags
_atom_site_occupancy
_atom_site_symmetry_multiplicity
Br Br1 0.44982(4) 0.34440(2) 0.13153(5) 0.05921(17) Uani d . 1 1
Br Br2 0.42924(4) 0.46937(2) 0.31413(5) 0.05352(15) Uani d . 1 1
O O1 0.1796(3) 0.28133(16) 0.4651(3) 0.0722(10) Uani d . 1 1
O O2 0.3020(2) 0.28697(12) 0.3156(3) 0.0488(7) Uani d . 1 1
O O3 0.1617(2) 0.39172(18) 0.2153(3) 0.0758(10) Uani d . 1 1
C C1 0.1816(5) 0.1984(2) 0.2981(5) 0.0736(15) Uani d . 1 1
H H1A 0.1179 0.1800 0.3354 0.110 Uiso calc R 1 1
H H1B 0.2442 0.1679 0.3100 0.110 Uiso calc R 1 1
H H1C 0.1592 0.2073 0.2010 0.110 Uiso calc R 1 1
C C2 0.2174(4) 0.2594(2) 0.3710(5) 0.0539(11) Uani d . 1 1
C C3 0.3430(3) 0.34764(17) 0.3725(4) 0.0406(9) Uani d . 1 1
H H3A 0.2813 0.3675 0.4151 0.049 Uiso calc R 1 1
C C4 0.3582(3) 0.38888(19) 0.2475(4) 0.0423(9) Uani d . 1 1
C C5 0.2436(3) 0.4071(2) 0.1659(4) 0.0484(10) Uani d . 1 1
C C6 0.2285(3) 0.44157(18) 0.0336(4) 0.0418(9) Uani d . 1 1
C C7 0.3135(3) 0.46850(19) -0.0303(4) 0.0480(10) Uani d . 1 1
H H7A 0.3894 0.4656 0.0125 0.058 Uiso calc R 1 1
C C8 0.2891(3) 0.4989(2) -0.1532(4) 0.0496(10) Uani d . 1 1
H H8A 0.3484 0.5168 -0.1939 0.060 Uiso calc R 1 1
C C9 0.1792(3) 0.50414(19) -0.2200(4) 0.0432(9) Uani d . 1 1
C C10 0.0950(3) 0.47780(18) -0.1548(4) 0.0454(10) Uani d . 1 1
H H10A 0.0189 0.4809 -0.1969 0.054 Uiso calc R 1 1
C C11 0.1194(3) 0.44754(19) -0.0316(4) 0.0452(10) Uani d . 1 1
H H11A 0.0599 0.4303 0.0099 0.054 Uiso calc R 1 1
C C12 0.1512(3) 0.53706(17) -0.3519(4) 0.0435(9) Uani d . 1 1
C C13 0.2239(4) 0.5370(2) -0.4479(5) 0.0557(12) Uani d . 1 1
H H13A 0.2932 0.5147 -0.4287 0.067 Uiso calc R 1 1
C C14 0.1977(4) 0.5685(2) -0.5701(5) 0.0600(12) Uani d . 1 1
H H14A 0.2495 0.5680 -0.6332 0.072 Uiso calc R 1 1
C C15 0.0983(4) 0.6004(2) -0.6020(5) 0.0567(11) Uani d . 1 1
H H15A 0.0810 0.6224 -0.6862 0.068 Uiso calc R 1 1
C C16 0.0235(4) 0.6000(2) -0.5100(5) 0.0571(12) Uani d . 1 1
H H16A -0.0467 0.6213 -0.5318 0.069 Uiso calc R 1 1
C C17 0.0496(4) 0.5689(2) -0.3860(5) 0.0525(11) Uani d . 1 1
H H17A -0.0027 0.5694 -0.3236 0.063 Uiso calc R 1 1
C C18 0.4403(3) 0.33835(17) 0.4820(4) 0.0380(9) Uani d . 1 1
C C19 0.5332(3) 0.30086(19) 0.4645(4) 0.0485(10) Uani d . 1 1
H H19A 0.5355 0.2805 0.3795 0.058 Uiso calc R 1 1
C C20 0.6214(3) 0.29298(19) 0.5683(4) 0.0470(10) Uani d . 1 1
H H20A 0.6844 0.2683 0.5526 0.056 Uiso calc R 1 1
C C21 0.6208(3) 0.32024(17) 0.6958(4) 0.0392(9) Uani d . 1 1
C C22 0.5258(3) 0.35519(19) 0.7145(4) 0.0463(10) Uani d . 1 1
H H22A 0.5208 0.3729 0.8014 0.056 Uiso calc R 1 1
C C23 0.4388(3) 0.36451(19) 0.6088(4) 0.0453(10) Uani d . 1 1
H H23A 0.3762 0.3897 0.6240 0.054 Uiso calc R 1 1
C C24 0.7180(3) 0.31323(18) 0.8042(4) 0.0417(9) Uani d . 1 1
C C25 0.7914(4) 0.2617(2) 0.8065(5) 0.0554(11) Uani d . 1 1
H H25A 0.7759 0.2287 0.7405 0.066 Uiso calc R 1 1
C C26 0.8855(4) 0.2576(2) 0.9022(5) 0.0634(13) Uani d . 1 1
H H26A 0.9348 0.2222 0.9007 0.076 Uiso calc R 1 1
C C27 0.9099(4) 0.3037(3) 0.9998(5) 0.0687(14) Uani d . 1 1
H H27A 0.9757 0.3007 1.0656 0.082 Uiso calc R 1 1
C C28 0.8380(4) 0.3540(2) 1.0011(5) 0.0645(13) Uani d . 1 1
H H28A 0.8529 0.3857 1.0701 0.077 Uiso calc R 1 1
C C29 0.7442(4) 0.3597(2) 0.9043(5) 0.0527(11) Uani d . 1 1
H H29A 0.6965 0.3959 0.9057 0.063 Uiso calc R 1 1

loop_
_atom_site_aniso_label
_atom_site_aniso_U_11
_atom_site_aniso_U_22
_atom_site_aniso_U_33
_atom_site_aniso_U_12
_atom_site_aniso_U_13
_atom_site_aniso_U_23
Br1 0.0624(3) 0.0713(3) 0.0495(3) 0.0171(2) 0.0263(2) 0.0032(2)
Br2 0.0479(3) 0.0544(3) 0.0586(3) -0.0059(2) 0.0094(2) -0.0019(2)
O1 0.073(2) 0.095(2) 0.054(2) -0.0222(19) 0.0280(18) -0.0089(18)
O2 0.0503(17) 0.0525(16) 0.0455(17) -0.0068(13) 0.0136(14) -0.0048(13)
O3 0.0397(17) 0.131(3) 0.060(2) 0.0013(18) 0.0162(16) 0.032(2)
C1 0.091(4) 0.069(3) 0.060(3) -0.025(3) 0.011(3) -0.001(3)
C2 0.055(3) 0.067(3) 0.039(3) -0.008(2) 0.007(2) 0.007(2)
C3 0.038(2) 0.045(2) 0.040(2) -0.0017(18) 0.0107(18) -0.0078(18)
C4 0.036(2) 0.056(2) 0.036(2) 0.0000(18) 0.0115(17) -0.0035(18)
C5 0.039(2) 0.065(3) 0.043(3) -0.001(2) 0.0129(19) -0.001(2)
C6 0.038(2) 0.047(2) 0.042(2) -0.0016(18) 0.0113(18) -0.0012(18)
C7 0.032(2) 0.061(3) 0.051(3) 0.0008(19) 0.0057(19) 0.006(2)
C8 0.040(2) 0.056(3) 0.054(3) -0.0046(19) 0.012(2) 0.006(2)
C9 0.043(2) 0.046(2) 0.042(2) -0.0016(18) 0.0082(18) -0.0010(18)
C10 0.035(2) 0.054(2) 0.047(3) -0.0046(18) 0.0057(19) -0.0062(19)
C11 0.038(2) 0.051(2) 0.048(3) -0.0071(18) 0.0116(19) -0.0028(19)
C12 0.044(2) 0.041(2) 0.047(3) 0.0001(18) 0.0087(19) 0.0019(18)
C13 0.051(3) 0.062(3) 0.057(3) 0.012(2) 0.018(2) 0.015(2)
C14 0.063(3) 0.064(3) 0.058(3) 0.000(2) 0.022(2) 0.014(2)
C15 0.062(3) 0.052(3) 0.053(3) -0.004(2) 0.001(2) 0.011(2)
C16 0.051(3) 0.053(3) 0.064(3) 0.008(2) 0.000(2) 0.006(2)
C17 0.046(3) 0.055(3) 0.057(3) 0.002(2) 0.009(2) -0.003(2)
C18 0.036(2) 0.045(2) 0.033(2) -0.0052(17) 0.0063(17) -0.0016(16)
C19 0.055(3) 0.055(2) 0.037(2) 0.006(2) 0.010(2) -0.0086(19)
C20 0.043(2) 0.052(2) 0.047(3) 0.0102(19) 0.011(2) -0.0024(19)
C21 0.044(2) 0.038(2) 0.037(2) -0.0034(17) 0.0111(18) 0.0016(16)
C22 0.055(3) 0.051(2) 0.035(2) 0.001(2) 0.014(2) -0.0062(18)
C23 0.043(2) 0.051(2) 0.044(3) 0.0053(18) 0.014(2) -0.0031(19)
C24 0.045(2) 0.041(2) 0.039(2) -0.0053(18) 0.0082(18) 0.0066(17)
C25 0.066(3) 0.050(2) 0.050(3) 0.004(2) 0.007(2) 0.001(2)
C26 0.056(3) 0.070(3) 0.063(3) 0.012(2) 0.004(3) 0.017(3)
C27 0.064(3) 0.080(4) 0.058(3) -0.006(3) -0.004(3) 0.016(3)
C28 0.071(3) 0.064(3) 0.054(3) -0.013(3) -0.005(3) -0.005(2)
C29 0.056(3) 0.052(2) 0.049(3) -0.003(2) 0.003(2) -0.002(2)

loop_
_atom_type_symbol
_atom_type_description
_atom_type_scat_dispersion_real
_atom_type_scat_dispersion_imag
_atom_type_scat_source
C C 0.0033 0.0016 'International Tables Vol C Tables 4.2.6.8 and 6.1.1.4'
H H 0.0000 0.0000 'International Tables Vol C Tables 4.2.6.8 and 6.1.1.4'
O O 0.0106 0.0060 'International Tables Vol C Tables 4.2.6.8 and 6.1.1.4'
Br Br -0.2901 2.4595 'International Tables Vol C Tables 4.2.6.8 and 6.1.1.4'

loop_
_geom_angle_atom_site_label_1
_geom_angle_atom_site_label_2
_geom_angle_atom_site_label_3
_geom_angle
C2 O2 C3 116.5(3)
C2 C1 H1A 109.5
C2 C1 H1B 109.5
H1A C1 H1B 109.5
C2 C1 H1C 109.5
H1A C1 H1C 109.5
H1B C1 H1C 109.5
O1 C2 O2 123.7(4)
O1 C2 C1 126.3(4)
O2 C2 C1 110.0(4)
O2 C3 C18 111.0(3)
O2 C3 C4 104.4(3)
C18 C3 C4 119.0(3)
O2 C3 H3A 107.3
C18 C3 H3A 107.3
C4 C3 H3A 107.3
C5 C4 C3 110.8(3)
C5 C4 Br1 110.4(3)
C3 C4 Br1 111.0(3)
C5 C4 Br2 106.2(3)
C3 C4 Br2 107.7(3)
Br1 C4 Br2 110.53(17)
O3 C5 C6 119.3(4)
O3 C5 C4 116.2(4)
C6 C5 C4 124.5(3)
C11 C6 C7 117.4(4)
C11 C6 C5 116.0(3)
C7 C6 C5 126.6(4)
C8 C7 C6 121.2(4)
C8 C7 H7A 119.4
C6 C7 H7A 119.4
C7 C8 C9 121.5(4)
C7 C8 H8A 119.3
C9 C8 H8A 119.3
C8 C9 C10 116.9(4)
C8 C9 C12 122.3(3)
C10 C9 C12 120.8(4)
C11 C10 C9 121.6(4)
C11 C10 H10A 119.2
C9 C10 H10A 119.2
C10 C11 C6 121.4(4)
C10 C11 H11A 119.3
C6 C11 H11A 119.3
C17 C12 C13 117.1(4)
C17 C12 C9 120.9(4)
C13 C12 C9 121.9(4)
C14 C13 C12 121.5(4)
C14 C13 H13A 119.2
C12 C13 H13A 119.2
C15 C14 C13 120.9(4)
C15 C14 H14A 119.5
C13 C14 H14A 119.5
C14 C15 C16 118.8(4)
C14 C15 H15A 120.6
C16 C15 H15A 120.6
C15 C16 C17 120.7(4)
C15 C16 H16A 119.7
C17 C16 H16A 119.7
C16 C17 C12 120.9(4)
C16 C17 H17A 119.6
C12 C17 H17A 119.6
C23 C18 C19 117.2(4)
C23 C18 C3 120.1(3)
C19 C18 C3 122.6(3)
C20 C19 C18 121.0(4)
C20 C19 H19A 119.5
C18 C19 H19A 119.5
C19 C20 C21 121.7(4)
C19 C20 H20A 119.1
C21 C20 H20A 119.1
C20 C21 C22 117.0(4)
C20 C21 C24 120.9(3)
C22 C21 C24 122.1(4)
C23 C22 C21 121.1(4)
C23 C22 H22A 119.5
C21 C22 H22A 119.5
C18 C23 C22 121.9(4)
C18 C23 H23A 119.1
C22 C23 H23A 119.1
C25 C24 C29 116.9(4)
C25 C24 C21 121.4(4)
C29 C24 C21 121.6(4)
C26 C25 C24 121.2(4)
C26 C25 H25A 119.4
C24 C25 H25A 119.4
C27 C26 C25 121.2(5)
C27 C26 H26A 119.4
C25 C26 H26A 119.4
C28 C27 C26 118.7(5)
C28 C27 H27A 120.7
C26 C27 H27A 120.7
C27 C28 C29 121.1(5)
C27 C28 H28A 119.5
C29 C28 H28A 119.5
C28 C29 C24 121.0(4)
C28 C29 H29A 119.5
C24 C29 H29A 119.5

loop_
_geom_bond_atom_site_label_1
_geom_bond_atom_site_label_2
_geom_bond_distance
Br1 C4 1.949(3)
Br2 C4 1.953(4)
O1 C2 1.192(5)
O2 C2 1.359(5)
O2 C3 1.441(4)
O3 C5 1.211(4)
C1 C2 1.493(6)
C1 H1A 0.9800
C1 H1B 0.9800
C1 H1C 0.9800
C3 C18 1.487(5)
C3 C4 1.545(5)
C3 H3A 1.0000
C4 C5 1.539(6)
C5 C6 1.486(6)
C6 C11 1.381(5)
C6 C7 1.402(5)
C7 C8 1.369(6)
C7 H7A 0.9500
C8 C9 1.392(6)
C8 H8A 0.9500
C9 C10 1.398(5)
C9 C12 1.474(6)
C10 C11 1.370(6)
C10 H10A 0.9500
C11 H11A 0.9500
C12 C17 1.389(6)
C12 C13 1.390(5)
C13 C14 1.375(6)
C13 H13A 0.9500
C14 C15 1.364(6)
C14 H14A 0.9500
C15 C16 1.379(6)
C15 H15A 0.9500
C16 C17 1.386(6)
C16 H16A 0.9500
C17 H17A 0.9500
C18 C23 1.377(5)
C18 C19 1.398(5)
C19 C20 1.374(6)
C19 H19A 0.9500
C20 C21 1.391(5)
C20 H20A 0.9500
C21 C22 1.393(5)
C21 C24 1.473(6)
C22 C23 1.381(6)
C22 H22A 0.9500
C23 H23A 0.9500
C24 C25 1.389(6)
C24 C29 1.391(6)
C25 C26 1.368(6)
C25 H25A 0.9500
C26 C27 1.365(7)
C26 H26A 0.9500
C27 C28 1.362(7)
C27 H27A 0.9500
C28 C29 1.374(6)
C28 H28A 0.9500
C29 H29A 0.9500

loop_
_geom_hbond_atom_site_label_D
_geom_hbond_atom_site_label_H
_geom_hbond_atom_site_label_A
_geom_hbond_site_symmetry_A
_geom_hbond_distance_DH
_geom_hbond_distance_HA
_geom_hbond_distance_DA
_geom_hbond_angle_DHA
C1 H1C O1 4_565 0.98 2.41 3.336(6) 158
C17 H17A O3 3_565 0.95 2.47 3.369(5) 158
C20 H20A Cg4 4_554 0.95 2.82 3.707(4) 157

loop_
_geom_torsion_atom_site_label_1
_geom_torsion_atom_site_label_2
_geom_torsion_atom_site_label_3
_geom_torsion_atom_site_label_4
_geom_torsion
C3 O2 C2 O1 -2.8(6)
C3 O2 C2 C1 177.9(4)
C2 O2 C3 C18 93.1(4)
C2 O2 C3 C4 -137.5(3)
O2 C3 C4 C5 70.3(4)
C18 C3 C4 C5 -165.3(3)
O2 C3 C4 Br1 -52.7(3)
C18 C3 C4 Br1 71.7(4)
O2 C3 C4 Br2 -173.9(2)
C18 C3 C4 Br2 -49.5(4)
C3 C4 C5 O3 5.7(5)
Br1 C4 C5 O3 129.2(4)
Br2 C4 C5 O3 -111.0(4)
C3 C4 C5 C6 -174.3(3)
Br1 C4 C5 C6 -50.9(5)
Br2 C4 C5 C6 69.0(4)
O3 C5 C6 C11 -6.8(6)
C4 C5 C6 C11 173.2(4)
O3 C5 C6 C7 172.9(4)
C4 C5 C6 C7 -7.1(6)
C11 C6 C7 C8 -0.7(6)
C5 C6 C7 C8 179.6(4)
C6 C7 C8 C9 -0.3(6)
C7 C8 C9 C10 1.0(6)
C7 C8 C9 C12 179.6(4)
C8 C9 C10 C11 -0.7(6)
C12 C9 C10 C11 -179.4(4)
C9 C10 C11 C6 -0.2(6)
C7 C6 C11 C10 0.9(6)
C5 C6 C11 C10 -179.4(4)
C8 C9 C12 C17 -148.5(4)
C10 C9 C12 C17 30.1(6)
C8 C9 C12 C13 32.3(6)
C10 C9 C12 C13 -149.1(4)
C17 C12 C13 C14 1.6(7)
C9 C12 C13 C14 -179.2(4)
C12 C13 C14 C15 -0.8(7)
C13 C14 C15 C16 -0.7(7)
C14 C15 C16 C17 1.3(7)
C15 C16 C17 C12 -0.4(7)
C13 C12 C17 C16 -1.0(6)
C9 C12 C17 C16 179.8(4)
O2 C3 C18 C23 -126.1(4)
C4 C3 C18 C23 112.8(4)
O2 C3 C18 C19 50.6(5)
C4 C3 C18 C19 -70.5(5)
C23 C18 C19 C20 -2.8(6)
C3 C18 C19 C20 -179.5(4)
C18 C19 C20 C21 1.9(6)
C19 C20 C21 C22 1.0(6)
C19 C20 C21 C24 -177.7(4)
C20 C21 C22 C23 -2.8(6)
C24 C21 C22 C23 175.8(4)
C19 C18 C23 C22 0.9(6)
C3 C18 C23 C22 177.8(4)
C21 C22 C23 C18 1.9(6)
C20 C21 C24 C25 -25.7(5)
C22 C21 C24 C25 155.7(4)
C20 C21 C24 C29 150.5(4)
C22 C21 C24 C29 -28.1(5)
C29 C24 C25 C26 -0.8(6)
C21 C24 C25 C26 175.6(4)
C24 C25 C26 C27 0.9(7)
C25 C26 C27 C28 0.4(7)
C26 C27 C28 C29 -1.8(7)
C27 C28 C29 C24 1.9(7)
C25 C24 C29 C28 -0.6(6)
C21 C24 C29 C28 -177.0(4)
